data_2224351
loop_
_publ_author_name
'Gong, Jiang'
'Chen, Gang'
'Ni, Shi-Feng'
'Zhang, Yong-Yao'
'Wang, Hai-Bin'

_publ_section_title
;
 2-Amino-3-methylpyridinium 2-amino-5-methylpyridinium sulfate
 monohydrate
;
_journal_coeditor_code LH2943
_journal_issue 12
_journal_name_full 'Acta Crystallographica Section E'
_journal_page_first o3183
_journal_paper_doi 10.1107/S1600536809049241
_journal_volume 65
_journal_year 2009
_chemical_formula_iupac '2C6 H9 N2 +, S O4 2-, H2 O'
_chemical_formula_moiety '2(C6 H9 N2 +), O4 S 2-, H2 O'
_chemical_formula_sum 'C12 H20 N4 O5 S'
_chemical_formula_weight 332.39
_chemical_name_systematic
;
2-Amino-3-methylpyridinium 2-amino-5-methylpyridinium sulfate monohydrate
;
_space_group_IT_number 14
_symmetry_cell_setting monoclinic
_symmetry_space_group_name_Hall '-P 2ybc'
_symmetry_space_group_name_H-M 'P 1 21/c 1'
_atom_sites_solution_hydrogens geom
_atom_sites_solution_primary direct
_atom_sites_solution_secondary difmap
_audit_creation_method SHELXL-97
_cell_angle_alpha 90.00
_cell_angle_beta 103.9830(10)
_cell_angle_gamma 90.00
_cell_formula_units_Z 4
_cell_length_a 8.4071(7)
_cell_length_b 20.7654(17)
_cell_length_c 9.3369(8)
_cell_measurement_temperature 293(2)
_cell_measurement_theta_max 25.06
_cell_measurement_theta_min 2.13
_cell_volume 1581.7(2)
_computing_cell_refinement 'SAINT (Bruker, 2000)'
_computing_data_collection 'SMART (Bruker, 2000)'
_computing_data_reduction 'SAINT (Bruker, 2000)'
_computing_molecular_graphics 'SHELXTL (Sheldrick, 2008)'
_computing_publication_material 'SHELXL97 (Sheldrick, 2008)'
_computing_structure_refinement 'SHELXL97 (Sheldrick, 2008)'
_computing_structure_solution 'SHELXS97 (Sheldrick, 2008)'
_diffrn_ambient_temperature 293(2)
_diffrn_measured_fraction_theta_full 0.999
_diffrn_measured_fraction_theta_max 0.999
_diffrn_measurement_device_type 'Bruker SMART APEX area-detector diffractometer'
_diffrn_measurement_method '\f and \w scan'
_diffrn_radiation_monochromator graphite
_diffrn_radiation_source 'fine-focus sealed tube'
_diffrn_radiation_type MoK\a
_diffrn_radiation_wavelength 0.71073
_diffrn_reflns_av_R_equivalents 0.0153
_diffrn_reflns_av_sigmaI/netI 0.0154
_diffrn_reflns_limit_h_max 9
_diffrn_reflns_limit_h_min -10
_diffrn_reflns_limit_k_max 23
_diffrn_reflns_limit_k_min -24
_diffrn_reflns_limit_l_max 10
_diffrn_reflns_limit_l_min -11
_diffrn_reflns_number 8087
_diffrn_reflns_theta_full 25.02
_diffrn_reflns_theta_max 25.02
_diffrn_reflns_theta_min 1.96
_diffrn_standards_number 0
_exptl_absorpt_coefficient_mu 0.234
_exptl_absorpt_correction_T_max 0.923
_exptl_absorpt_correction_T_min 0.908
_exptl_absorpt_correction_type multi-scan
_exptl_absorpt_process_details '(SADABS; Bruker, 2000)'
_exptl_crystal_colour colorless
_exptl_crystal_density_diffrn 1.396
_exptl_crystal_density_method 'not measured'
_exptl_crystal_description prism
_exptl_crystal_F_000 704.0
_exptl_crystal_size_max 0.30
_exptl_crystal_size_mid 0.30
_exptl_crystal_size_min 0.30
_refine_diff_density_max 0.374
_refine_diff_density_min -0.375
_refine_ls_extinction_method none
_refine_ls_goodness_of_fit_ref 1.059
_refine_ls_hydrogen_treatment mixed
_refine_ls_matrix_type full
_refine_ls_number_parameters 207
_refine_ls_number_reflns 2780
_refine_ls_number_restraints 0
_refine_ls_restrained_S_all 1.059
_refine_ls_R_factor_all 0.0465
_refine_ls_R_factor_gt 0.0425
_refine_ls_shift/su_max 0.001
_refine_ls_shift/su_mean 0.000
_refine_ls_structure_factor_coef Fsqd
_refine_ls_weighting_details 'calc w=1/[\s^2^(Fo^2^)+(0.0672P)^2^+1.0523P] where P=(Fo^2^+2Fc^2^)/3'
_refine_ls_weighting_scheme calc
_refine_ls_wR_factor_gt 0.1254
_refine_ls_wR_factor_ref 0.1294
_reflns_number_gt 2492
_reflns_number_total 2780
_reflns_threshold_expression I>2\s(I)
_cod_data_source_file lh2943.cif
_cod_data_source_block I
_cod_depositor_comments
;
The following automatic conversions were performed:
'_symmetry_cell_setting' value 'Monoclinic' changed to 'monoclinic'
according to '/home/saulius/struct/CIF-dictionaries/cif_core.dic'
dictionary named 'cif_core.dic' version 2.4.1 from 2010-06-29.

Automatic conversion script
Id: cif_fix_enum 1527 2010-12-29 10:47:43Z saulius 

The following automatic conversions were performed:

'_symmetry_cell_setting' value 'Monoclinic' changed to 'monoclinic'
according to /home/saulius/struct/CIF-dictionaries/cif_core.dic
dictionary named 'cif_core.dic' version 2.4.1 from 2010-06-29.

Automatic conversion script
Id: cif_fix_values 1715 2011-07-08 13:25:40Z adriana 
;
_cod_original_sg_symbol_H-M 'P 21/c'
_cod_original_formula_sum 'C12 H20 N4 O5 S '
_cod_database_code 2224351
_cod_database_fobs_code 2224351

loop_
_symmetry_equiv_pos_as_xyz
'x, y, z'
'-x, y+1/2, -z+1/2'
'-x, -y, -z'
'x, -y-1/2, z-1/2'

loop_
_atom_site_type_symbol
_atom_site_label
_atom_site_fract_x
_atom_site_fract_y
_atom_site_fract_z
_atom_site_U_iso_or_equiv
_atom_site_adp_type
_atom_site_calc_flag
_atom_site_refinement_flags
_atom_site_occupancy
_atom_site_disorder_assembly
_atom_site_disorder_group
H H5B 0.897(4) 0.5692(16) 0.975(4) 0.072(10) Uiso d . 1 . .
H H5A 0.873(4) 0.5243(17) 1.060(4) 0.076(12) Uiso d . 1 . .
S S1 0.13278(6) 0.60692(2) 0.79985(6) 0.03698(19) Uani d . 1 . .
O O1 0.3104(2) 0.60658(8) 0.8712(2) 0.0532(5) Uani d . 1 . .
O O2 0.0451(2) 0.63253(9) 0.9043(2) 0.0589(5) Uani d . 1 . .
O O3 0.08256(19) 0.53962(8) 0.76110(18) 0.0468(4) Uani d . 1 . .
O O4 0.1027(3) 0.64557(10) 0.6672(2) 0.0701(6) Uani d . 1 . .
O O5 0.8248(2) 0.55071(10) 1.0044(2) 0.0524(5) Uani d . 1 . .
N N1 0.4680(2) 0.67850(8) 1.09636(19) 0.0366(4) Uani d . 1 . .
H H1 0.4085 0.6519 1.0356 0.044 Uiso calc R 1 . .
N N2 0.2340(2) 0.73695(10) 1.0919(2) 0.0537(5) Uani d . 1 . .
H H2A 0.1785 0.7101 1.0292 0.064 Uiso calc R 1 . .
H H2B 0.1856 0.7691 1.1213 0.064 Uiso calc R 1 . .
N N3 0.3036(2) 0.47027(10) 0.6431(2) 0.0439(5) Uani d . 1 . .
H H3 0.2413 0.4940 0.6818 0.053 Uiso calc R 1 . .
N N4 0.5202(3) 0.50690(11) 0.8229(2) 0.0550(6) Uani d . 1 . .
H H4A 0.4523 0.5294 0.8577 0.066 Uiso calc R 1 . .
H H4B 0.6232 0.5080 0.8647 0.066 Uiso calc R 1 . .
C C1 0.3949(3) 0.72881(11) 1.1434(2) 0.0383(5) Uani d . 1 . .
C C2 0.4942(3) 0.77118(11) 1.2445(3) 0.0452(5) Uani d . 1 . .
H H2 0.4480 0.8064 1.2807 0.054 Uiso calc R 1 . .
C C3 0.6580(3) 0.76018(12) 1.2886(3) 0.0489(6) Uani d . 1 . .
H H3A 0.7229 0.7884 1.3552 0.059 Uiso calc R 1 . .
C C4 0.7325(3) 0.70730(12) 1.2365(3) 0.0443(5) Uani d . 1 . .
C C5 0.6321(3) 0.66757(11) 1.1403(2) 0.0406(5) Uani d . 1 . .
H H5 0.6764 0.6320 1.1035 0.049 Uiso calc R 1 . .
C C6 0.9147(3) 0.69585(16) 1.2847(4) 0.0686(8) Uani d . 1 . .
H H6A 0.9644 0.7290 1.3526 0.103 Uiso calc R 1 . .
H H6B 0.9607 0.6966 1.2001 0.103 Uiso calc R 1 . .
H H6C 0.9350 0.6546 1.3322 0.103 Uiso calc R 1 . .
C C7 0.4663(3) 0.47068(11) 0.7055(2) 0.0409(5) Uani d . 1 . .
C C8 0.5701(3) 0.43135(11) 0.6419(3) 0.0443(5) Uani d . 1 . .
C C9 0.4968(4) 0.39642(13) 0.5209(3) 0.0584(7) Uani d . 1 . .
H H9 0.5618 0.3708 0.4764 0.070 Uiso calc R 1 . .
C C10 0.3270(4) 0.39747(14) 0.4606(3) 0.0668(8) Uani d . 1 . .
H H10 0.2803 0.3727 0.3783 0.080 Uiso calc R 1 . .
C C11 0.2333(3) 0.43492(13) 0.5239(3) 0.0553(7) Uani d . 1 . .
H H11 0.1205 0.4364 0.4856 0.066 Uiso calc R 1 . .
C C12 0.7509(3) 0.42992(14) 0.7089(3) 0.0584(7) Uani d . 1 . .
H H12A 0.7763 0.4577 0.7935 0.088 Uiso calc R 1 . .
H H12B 0.8083 0.4444 0.6376 0.088 Uiso calc R 1 . .
H H12C 0.7840 0.3867 0.7385 0.088 Uiso calc R 1 . .

loop_
_atom_site_aniso_label
_atom_site_aniso_U_11
_atom_site_aniso_U_22
_atom_site_aniso_U_33
_atom_site_aniso_U_12
_atom_site_aniso_U_13
_atom_site_aniso_U_23
S1 0.0324(3) 0.0332(3) 0.0414(3) -0.0057(2) 0.0014(2) 0.0011(2)
O1 0.0341(9) 0.0525(10) 0.0654(11) -0.0031(7) -0.0027(8) -0.0152(8)
O2 0.0513(11) 0.0522(11) 0.0765(12) -0.0050(8) 0.0215(9) -0.0146(9)
O3 0.0433(9) 0.0382(9) 0.0543(10) -0.0094(7) 0.0030(7) -0.0033(7)
O4 0.0798(14) 0.0605(12) 0.0590(12) -0.0227(10) -0.0047(10) 0.0196(9)
O5 0.0385(10) 0.0571(11) 0.0607(12) -0.0011(9) 0.0103(9) 0.0047(9)
N1 0.0374(10) 0.0344(9) 0.0361(9) -0.0005(7) 0.0052(7) -0.0023(7)
N2 0.0389(11) 0.0536(12) 0.0639(14) 0.0080(9) 0.0034(10) -0.0141(10)
N3 0.0387(10) 0.0449(11) 0.0465(11) 0.0045(8) 0.0071(8) 0.0032(9)
N4 0.0383(11) 0.0714(15) 0.0506(12) 0.0024(10) 0.0018(9) -0.0153(11)
C1 0.0404(12) 0.0390(12) 0.0347(11) 0.0041(9) 0.0077(9) 0.0022(9)
C2 0.0516(14) 0.0408(12) 0.0415(12) 0.0046(10) 0.0080(10) -0.0081(10)
C3 0.0511(14) 0.0475(14) 0.0425(13) -0.0055(11) 0.0003(11) -0.0078(10)
C4 0.0385(12) 0.0476(13) 0.0444(12) -0.0003(10) 0.0052(10) 0.0027(10)
C5 0.0401(12) 0.0391(12) 0.0429(12) 0.0053(9) 0.0108(10) 0.0018(9)
C6 0.0398(14) 0.077(2) 0.083(2) -0.0004(13) 0.0031(13) -0.0047(17)
C7 0.0430(12) 0.0402(12) 0.0375(11) -0.0011(9) 0.0060(9) 0.0052(9)
C8 0.0453(13) 0.0412(12) 0.0459(12) 0.0055(10) 0.0101(10) 0.0056(10)
C9 0.0624(17) 0.0525(15) 0.0592(16) 0.0093(12) 0.0127(13) -0.0087(12)
C10 0.0681(19) 0.0652(18) 0.0580(17) 0.0031(14) -0.0028(14) -0.0178(14)
C11 0.0488(14) 0.0547(15) 0.0529(15) -0.0019(12) -0.0061(12) -0.0008(12)
C12 0.0462(14) 0.0590(16) 0.0687(17) 0.0090(12) 0.0116(13) 0.0029(13)

loop_
_atom_type_symbol
_atom_type_description
_atom_type_scat_dispersion_real
_atom_type_scat_dispersion_imag
_atom_type_scat_source
C C 0.0033 0.0016 'International Tables Vol C Tables 4.2.6.8 and 6.1.1.4'
H H 0.0000 0.0000 'International Tables Vol C Tables 4.2.6.8 and 6.1.1.4'
N N 0.0061 0.0033 'International Tables Vol C Tables 4.2.6.8 and 6.1.1.4'
O O 0.0106 0.0060 'International Tables Vol C Tables 4.2.6.8 and 6.1.1.4'
S S 0.1246 0.1234 'International Tables Vol C Tables 4.2.6.8 and 6.1.1.4'
W W -0.8490 6.8722 'International Tables Vol C Tables 4.2.6.8 and 6.1.1.4'

loop_
_geom_angle_atom_site_label_1
_geom_angle_atom_site_label_2
_geom_angle_atom_site_label_3
_geom_angle_site_symmetry_1
_geom_angle_site_symmetry_3
_geom_angle
_geom_angle_publ_flag
O4 S1 O2 . . 111.00(13) n
O4 S1 O3 . . 109.53(11) n
O2 S1 O3 . . 110.35(10) n
O4 S1 O1 . . 109.70(12) n
O2 S1 O1 . . 108.56(11) n
O3 S1 O1 . . 107.63(9) n
H5B O5 H5A . . 104(3) ?
C1 N1 C5 . . 122.93(19) n
C1 N1 H1 . . 118.5 ?
C5 N1 H1 . . 118.5 ?
C1 N2 H2A . . 120.0 ?
C1 N2 H2B . . 120.0 ?
H2A N2 H2B . . 120.0 ?
C11 N3 C7 . . 123.8(2) n
C11 N3 H3 . . 118.1 ?
C7 N3 H3 . . 118.1 ?
C7 N4 H4A . . 120.0 ?
C7 N4 H4B . . 120.0 ?
H4A N4 H4B . . 120.0 ?
N2 C1 N1 . . 119.1(2) n
N2 C1 C2 . . 123.3(2) n
N1 C1 C2 . . 117.6(2) n
C3 C2 C1 . . 119.5(2) ?
C3 C2 H2 . . 120.3 ?
C1 C2 H2 . . 120.3 ?
C2 C3 C4 . . 122.0(2) ?
C2 C3 H3A . . 119.0 ?
C4 C3 H3A . . 119.0 ?
C5 C4 C3 . . 116.5(2) ?
C5 C4 C6 . . 121.9(2) ?
C3 C4 C6 . . 121.6(2) ?
C4 C5 N1 . . 121.5(2) n
C4 C5 H5 . . 119.2 ?
N1 C5 H5 . . 119.2 ?
C4 C6 H6A . . 109.5 ?
C4 C6 H6B . . 109.5 ?
H6A C6 H6B . . 109.5 ?
C4 C6 H6C . . 109.5 ?
H6A C6 H6C . . 109.5 ?
H6B C6 H6C . . 109.5 ?
N4 C7 N3 . . 118.1(2) n
N4 C7 C8 . . 123.5(2) n
N3 C7 C8 . . 118.3(2) n
C9 C8 C7 . . 116.9(2) ?
C9 C8 C12 . . 123.2(2) ?
C7 C8 C12 . . 119.9(2) ?
C8 C9 C10 . . 122.6(3) ?
C8 C9 H9 . . 118.7 ?
C10 C9 H9 . . 118.7 ?
C11 C10 C9 . . 118.8(3) ?
C11 C10 H10 . . 120.6 ?
C9 C10 H10 . . 120.6 ?
C10 C11 N3 . . 119.6(2) n
C10 C11 H11 . . 120.2 ?
N3 C11 H11 . . 120.2 ?
C8 C12 H12A . . 109.5 ?
C8 C12 H12B . . 109.5 ?
H12A C12 H12B . . 109.5 ?
C8 C12 H12C . . 109.5 ?
H12A C12 H12C . . 109.5 ?
H12B C12 H12C . . 109.5 ?

loop_
_geom_bond_atom_site_label_1
_geom_bond_atom_site_label_2
_geom_bond_site_symmetry_2
_geom_bond_distance
_geom_bond_publ_flag
S1 O4 . 1.4460(19) n
S1 O2 . 1.4577(19) n
S1 O3 . 1.4792(16) n
S1 O1 . 1.4808(17) n
O5 H5B . 0.82(4) ?
O5 H5A . 0.79(4) ?
N1 C1 . 1.339(3) n
N1 C5 . 1.360(3) n
N1 H1 . 0.8600 ?
N2 C1 . 1.333(3) n
N2 H2A . 0.8600 ?
N2 H2B . 0.8600 ?
N3 C11 . 1.345(3) n
N3 C7 . 1.351(3) n
N3 H3 . 0.8600 ?
N4 C7 . 1.316(3) n
N4 H4A . 0.8600 ?
N4 H4B . 0.8600 ?
C1 C2 . 1.407(3) ?
C2 C3 . 1.358(3) ?
C2 H2 . 0.9300 ?
C3 C4 . 1.408(3) ?
C3 H3A . 0.9300 ?
C4 C5 . 1.354(3) ?
C4 C6 . 1.508(3) ?
C5 H5 . 0.9300 ?
C6 H6A . 0.9600 ?
C6 H6B . 0.9600 ?
C6 H6C . 0.9600 ?
C7 C8 . 1.426(3) ?
C8 C9 . 1.358(4) ?
C8 C12 . 1.498(3) ?
C9 C10 . 1.402(4) ?
C9 H9 . 0.9300 ?
C10 C11 . 1.341(4) ?
C10 H10 . 0.9300 ?
C11 H11 . 0.9300 ?
C12 H12A . 0.9600 ?
C12 H12B . 0.9600 ?
C12 H12C . 0.9600 ?

loop_
_geom_hbond_atom_site_label_D
_geom_hbond_atom_site_label_H
_geom_hbond_atom_site_label_A
_geom_hbond_site_symmetry_A
_geom_hbond_distance_DH
_geom_hbond_distance_HA
_geom_hbond_distance_DA
_geom_hbond_angle_DHA
_geom_hbond_publ_flag
N1 H1 O1 1_555 0.86 1.82 2.657(2) 164.0 yes
N2 H2A O2 1_555 0.86 2.14 2.991(3) 170.3 yes
N3 H3 O3 1_555 0.86 1.93 2.781(3) 173.3 yes
N4 H4A O1 1_555 0.86 2.02 2.826(3) 155.7 yes
N4 H4B O5 1_555 0.86 2.07 2.857(3) 151.5 yes
C5 H5 O5 1_555 0.93 2.41 3.334(3) 171.2 yes
O5 H5B O2 1_655 0.82(3) 2.03(3) 2.833(3) 167(3) yes
O5 H5A O3 3_667 0.80(2) 2.10(4) 2.845(3) 157(3) yes
C2 H2 O1 4_576 0.93 2.41 3.334(3) 175.9 yes
N2 H2B O4 4_576 0.86 1.99 2.835(3) 167.8 yes
C11 H11 O3 3_566 0.93 2.56 3.317(3) 138.4 yes

loop_
_geom_torsion_atom_site_label_1
_geom_torsion_atom_site_label_2
_geom_torsion_atom_site_label_3
_geom_torsion_atom_site_label_4
_geom_torsion_site_symmetry_1
_geom_torsion_site_symmetry_2
_geom_torsion_site_symmetry_3
_geom_torsion_site_symmetry_4
_geom_torsion
_geom_torsion_publ_flag
C5 N1 C1 N2 . . . . 178.2(2) ?
C5 N1 C1 C2 . . . . -0.9(3) ?
N2 C1 C2 C3 . . . . -178.4(2) ?
N1 C1 C2 C3 . . . . 0.7(3) ?
C1 C2 C3 C4 . . . . -0.1(4) ?
C2 C3 C4 C5 . . . . -0.3(4) ?
C2 C3 C4 C6 . . . . 179.3(2) ?
C3 C4 C5 N1 . . . . 0.2(3) ?
C6 C4 C5 N1 . . . . -179.5(2) ?
C1 N1 C5 C4 . . . . 0.4(3) ?
C11 N3 C7 N4 . . . . -179.4(2) ?
C11 N3 C7 C8 . . . . -0.1(3) ?
N4 C7 C8 C9 . . . . 179.8(2) ?
N3 C7 C8 C9 . . . . 0.6(3) ?
N4 C7 C8 C12 . . . . -0.1(4) ?
N3 C7 C8 C12 . . . . -179.3(2) ?
C7 C8 C9 C10 . . . . -0.9(4) ?
C12 C8 C9 C10 . . . . 179.0(3) ?
C8 C9 C10 C11 . . . . 0.7(5) ?
C9 C10 C11 N3 . . . . -0.1(4) ?
C7 N3 C11 C10 . . . . -0.1(4) ?

loop_
_cod_related_entry_id
_cod_related_entry_database
_cod_related_entry_code
1 ChemSpider 30655955
